data_7057283
loop_
_publ_author_name
'Stoesser, J.'
'Rojas, G.'
'Bulfield, D.'
'Hidalgo, P. I.'
'Pas\'an, J.'
'Ruiz-P\'erez, C.'
'Jim\'enez, C. A.'
'Huber, S. M.'

_publ_section_title
;
 Halogen bonding two-point recognition with terphenyl derivatives
;
_journal_issue 13
_journal_name_full 'New Journal of Chemistry'
_journal_page_first 10476
_journal_paper_doi 10.1039/C8NJ00962G
_journal_volume 42
_journal_year 2018
_chemical_formula_sum 'C51 H12 F20 I8 N2 O'
_chemical_formula_weight 2063.83
_space_group_crystal_system triclinic
_space_group_IT_number 2
_space_group_name_Hall '-P 1'
_space_group_name_H-M_alt 'P -1'
_symmetry_space_group_name_Hall '-P 1'
_symmetry_space_group_name_H-M 'P -1'
_atom_sites_solution_hydrogens geom
_audit_creation_method SHELXL-2013
_audit_update_record
;
2018-02-15 deposited with the CCDC.
2018-04-06 downloaded from the CCDC.
;
_cell_angle_alpha 90.760(2)
_cell_angle_beta 99.480(2)
_cell_angle_gamma 98.949(2)
_cell_formula_units_Z 2
_cell_length_a 11.0666(3)
_cell_length_b 11.7332(3)
_cell_length_c 22.9011(6)
_cell_measurement_reflns_used 14827
_cell_measurement_temperature 293(2)
_cell_measurement_theta_max 25.3390
_cell_measurement_theta_min 1.7970
_cell_volume 2895.01(13)
_computing_cell_refinement 'CrysAlisPro 1.171.38.46 (Rigaku OD, 2015)'
_computing_data_collection 'CrysAlisPro 1.171.38.46 (Rigaku OD, 2015)'
_computing_data_reduction 'CrysAlisPro 1.171.38.46 (Rigaku OD, 2015)'
_computing_structure_refinement 'SHELXL-2013 (Sheldrick, 2013)'
_computing_structure_solution 'SHELXS-2013 (Sheldrick, 2013)'
_diffrn_ambient_temperature 293(2)
_diffrn_detector 'CCD plate'
_diffrn_detector_area_resol_mean 8.1268
_diffrn_detector_type EosS2
_diffrn_measured_fraction_theta_full 1.000
_diffrn_measured_fraction_theta_max 0.913
_diffrn_measurement_device 'four-circle diffractometer'
_diffrn_measurement_device_type 'SuperNova, Dualflex, EosS2'
_diffrn_radiation_monochromator graphite
_diffrn_radiation_probe x-ray
_diffrn_radiation_type 'Mo K\a'
_diffrn_radiation_wavelength 0.71073
_diffrn_reflns_av_R_equivalents 0.0264
_diffrn_reflns_av_unetI/netI 0.0265
_diffrn_reflns_Laue_measured_fraction_full 1.000
_diffrn_reflns_Laue_measured_fraction_max 0.913
_diffrn_reflns_limit_h_max 14
_diffrn_reflns_limit_h_min -14
_diffrn_reflns_limit_k_max 15
_diffrn_reflns_limit_k_min -15
_diffrn_reflns_limit_l_max 28
_diffrn_reflns_limit_l_min -30
_diffrn_reflns_number 49854
_diffrn_reflns_point_group_measured_fraction_full 1.000
_diffrn_reflns_point_group_measured_fraction_max 0.913
_diffrn_reflns_theta_full 25.242
_diffrn_reflns_theta_max 28.550
_diffrn_reflns_theta_min 1.758
_diffrn_source 'fine-focus sealed X-ray tube'
_diffrn_source_type 'Enhance (Mo) X-ray Source'
_exptl_absorpt_coefficient_mu 4.389
_exptl_absorpt_correction_T_max 0.885
_exptl_absorpt_correction_T_min 0.544
_exptl_absorpt_correction_type gaussian
_exptl_absorpt_process_details
;
CrysAlisPro 1.171.38.46 (Rigaku Oxford Diffraction, 2015)
Numerical absorption correction based on gaussian integration over
            a multifaceted crystal model
Empirical absorption correction using spherical harmonics,
 implemented in SCALE3 ABSPACK scaling algorithm.
;
_exptl_crystal_colour colourless
_exptl_crystal_density_diffrn 2.368
_exptl_crystal_description prism
_exptl_crystal_F_000 1888
_exptl_crystal_size_max 0.169
_exptl_crystal_size_mid 0.073
_exptl_crystal_size_min 0.062
_refine_diff_density_max 2.059
_refine_diff_density_min -1.603
_refine_diff_density_rms 0.095
_refine_ls_extinction_method none
_refine_ls_goodness_of_fit_ref 1.009
_refine_ls_hydrogen_treatment constr
_refine_ls_matrix_type full
_refine_ls_number_parameters 739
_refine_ls_number_reflns 13462
_refine_ls_number_restraints 0
_refine_ls_restrained_S_all 1.009
_refine_ls_R_factor_all 0.0806
_refine_ls_R_factor_gt 0.0487
_refine_ls_shift/su_max 0.001
_refine_ls_shift/su_mean 0.000
_refine_ls_structure_factor_coef Fsqd
_refine_ls_weighting_details 'w=1/[\s^2^(Fo^2^)+(0.0346P)^2^+9.8456P] where P=(Fo^2^+2Fc^2^)/3'
_refine_ls_weighting_scheme calc
_refine_ls_wR_factor_gt 0.0973
_refine_ls_wR_factor_ref 0.1116
_reflns_Friedel_coverage 0.000
_reflns_number_gt 8975
_reflns_number_total 13462
_reflns_threshold_expression 'I > 2\s(I)'
_cod_data_source_file c8nj00962g2.cif
_cod_data_source_block compound_2
_cod_depositor_comments 'Adding full bibliography for 7057282--7057283.cif.'
_cod_database_code 7057283
_shelx_space_group_comment
;
The symmetry employed for this shelxl refinement is uniquely defined
by the following loop, which should always be used as a source of
symmetry information in preference to the above space-group names.
They are only intended as comments.
;
_shelxl_version_number 2013-4

loop_
_space_group_symop_operation_xyz
'x, y, z'
'-x, -y, -z'

loop_
_atom_site_label
_atom_site_type_symbol
_atom_site_fract_x
_atom_site_fract_y
_atom_site_fract_z
_atom_site_U_iso_or_equiv
_atom_site_adp_type
_atom_site_occupancy
_atom_site_site_symmetry_order
_atom_site_calc_flag
_atom_site_refinement_flags_posn
_atom_site_refinement_flags_adp
C1 C 0.8365(11) 0.0338(9) 0.5419(7) 0.124(4) Uani 1 1 d . .
H1 H 0.9086 0.0037 0.5553 0.149 Uiso 1 1 calc R U
C2 C 0.8095(10) 0.0659(8) 0.4842(5) 0.109(3) Uani 1 1 d . .
H2 H 0.8626 0.0553 0.4578 0.130 Uiso 1 1 calc R U
C3 C 0.7043(9) 0.1135(7) 0.4654(4) 0.096(3) Uani 1 1 d . .
H3 H 0.6878 0.1361 0.4265 0.116 Uiso 1 1 calc R U
C4 C 0.6231(7) 0.1282(6) 0.5035(4) 0.076(2) Uani 1 1 d . .
C5 C 0.6497(8) 0.0947(8) 0.5615(4) 0.099(3) Uani 1 1 d . .
H5 H 0.5973 0.1041 0.5884 0.119 Uiso 1 1 calc R U
C6 C 0.7561(11) 0.0472(10) 0.5781(5) 0.123(4) Uani 1 1 d . .
H6 H 0.7728 0.0231 0.6167 0.147 Uiso 1 1 calc R U
C7 C 0.5129(7) 0.1768(6) 0.4833(3) 0.0687(18) Uani 1 1 d . .
C8 C 0.3432(7) 0.2378(6) 0.4900(3) 0.0670(18) Uani 1 1 d . .
C9 C 0.2435(8) 0.2654(6) 0.5188(3) 0.0710(19) Uani 1 1 d . .
C10 C 0.1505(9) 0.3185(8) 0.4885(4) 0.093(2) Uani 1 1 d . .
H10 H 0.1515 0.3360 0.4491 0.112 Uiso 1 1 calc R U
C11 C 0.0567(9) 0.3456(8) 0.5158(4) 0.102(3) Uani 1 1 d . .
H11 H -0.0056 0.3807 0.4946 0.123 Uiso 1 1 calc R U
C12 C 0.0539(10) 0.3212(8) 0.5745(5) 0.097(3) Uani 1 1 d . .
C13 C 0.1444(10) 0.2683(8) 0.6036(4) 0.097(3) Uani 1 1 d . .
H13 H 0.1434 0.2516 0.6431 0.116 Uiso 1 1 calc R U
C14 C 0.2371(8) 0.2383(7) 0.5773(3) 0.085(2) Uani 1 1 d . .
H14 H 0.2964 0.1996 0.5984 0.102 Uiso 1 1 calc R U
C15 C -0.0474(13) 0.3551(11) 0.6026(6) 0.162(5) Uani 1 1 d . .
H15A H -0.1014 0.3913 0.5741 0.243 Uiso 1 1 calc R U
H15B H -0.0126 0.4082 0.6355 0.243 Uiso 1 1 calc R U
H15C H -0.0938 0.2877 0.6163 0.243 Uiso 1 1 calc R U
C16 C 0.3932(7) 0.5250(6) 0.5869(3) 0.0643(18) Uani 1 1 d . .
C17 C 0.4680(6) 0.4591(5) 0.6186(3) 0.0583(16) Uani 1 1 d . .
C18 C 0.4659(5) 0.4438(5) 0.6785(2) 0.0501(13) Uani 1 1 d . .
C19 C 0.3886(5) 0.5008(5) 0.7073(2) 0.0489(13) Uani 1 1 d . .
C20 C 0.3122(6) 0.5677(5) 0.6737(3) 0.0548(14) Uani 1 1 d . .
C21 C 0.3142(6) 0.5768(6) 0.6135(3) 0.0620(16) Uani 1 1 d . .
C22 C 0.3921(5) 0.4922(5) 0.7721(2) 0.0480(13) Uani 1 1 d . .
C23 C 0.3093(5) 0.4123(5) 0.7961(2) 0.0509(13) Uani 1 1 d . .
C24 C 0.3137(5) 0.4051(5) 0.8564(3) 0.0521(14) Uani 1 1 d . .
C25 C 0.4024(5) 0.4802(5) 0.8938(2) 0.0507(13) Uani 1 1 d . .
C26 C 0.4866(5) 0.5624(5) 0.8730(2) 0.0480(13) Uani 1 1 d . .
C27 C 0.4787(5) 0.5639(5) 0.8125(2) 0.0488(13) Uani 1 1 d . .
C28 C 0.5824(6) 0.6426(5) 0.9145(2) 0.0507(14) Uani 1 1 d . .
C29 C 0.6968(6) 0.6120(5) 0.9372(3) 0.0536(14) Uani 1 1 d . .
C30 C 0.7829(6) 0.6874(6) 0.9756(3) 0.0659(17) Uani 1 1 d . .
C31 C 0.7571(7) 0.7919(6) 0.9915(3) 0.072(2) Uani 1 1 d . .
C32 C 0.6456(8) 0.8232(6) 0.9696(3) 0.0686(19) Uani 1 1 d . .
C33 C 0.5572(6) 0.7497(5) 0.9316(3) 0.0589(15) Uani 1 1 d . .
C34 C 0.6513(6) 1.1033(5) 0.8572(3) 0.0631(16) Uani 1 1 d . .
C35 C 0.5413(9) 1.1294(6) 0.8715(4) 0.082(2) Uani 1 1 d . .
C36 C 0.4314(8) 1.0956(7) 0.8341(4) 0.084(2) Uani 1 1 d . .
C37 C 0.4285(7) 1.0359(7) 0.7820(4) 0.080(2) Uani 1 1 d . .
C38 C 0.5351(6) 1.0070(5) 0.7670(3) 0.0605(16) Uani 1 1 d . .
C39 C 0.6477(5) 1.0410(5) 0.8041(3) 0.0521(14) Uani 1 1 d . .
C40 C 0.7641(5) 1.0090(5) 0.7883(3) 0.0475(13) Uani 1 1 d . .
C41 C 0.8392(6) 1.0799(5) 0.7572(3) 0.0634(17) Uani 1 1 d . .
C42 C 0.9432(6) 1.0475(6) 0.7402(3) 0.0697(19) Uani 1 1 d . .
C43 C 0.9706(5) 0.9407(5) 0.7540(3) 0.0583(15) Uani 1 1 d . .
C44 C 0.8996(5) 0.8656(5) 0.7857(2) 0.0460(12) Uani 1 1 d . .
C45 C 0.7984(5) 0.9041(5) 0.8020(2) 0.0465(12) Uani 1 1 d . .
C46 C 0.9306(5) 0.7494(5) 0.8009(3) 0.0490(13) Uani 1 1 d . .
C47 C 0.8895(5) 0.6558(5) 0.7606(3) 0.0522(14) Uani 1 1 d . .
C48 C 0.9217(6) 0.5490(5) 0.7757(3) 0.0637(17) Uani 1 1 d . .
C49 C 0.9909(6) 0.5346(6) 0.8291(4) 0.0686(18) Uani 1 1 d . .
C50 C 1.0309(6) 0.6257(7) 0.8686(3) 0.0698(18) Uani 1 1 d . .
C51 C 1.0027(5) 0.7337(5) 0.8547(3) 0.0567(15) Uani 1 1 d . .
F1 F 0.5442(4) 0.4073(4) 0.59146(18) 0.0857(12) Uani 1 1 d . .
F2 F 0.3937(5) 0.5355(4) 0.52875(15) 0.0920(14) Uani 1 1 d . .
F3 F 0.2385(4) 0.6380(4) 0.58068(19) 0.0934(13) Uani 1 1 d . .
F4 F 0.5606(3) 0.6413(3) 0.79023(15) 0.0704(10) Uani 1 1 d . .
F5 F 0.2242(3) 0.3397(3) 0.75981(15) 0.0728(11) Uani 1 1 d . .
F6 F 0.2336(3) 0.3268(3) 0.87810(16) 0.0674(10) Uani 1 1 d . .
F7 F 0.4034(4) 0.4723(3) 0.95167(14) 0.0729(10) Uani 1 1 d . .
F8 F 0.6242(5) 0.9271(4) 0.9869(2) 0.1013(15) Uani 1 1 d . .
F9 F 0.8430(4) 0.8642(4) 1.0294(2) 0.1040(15) Uani 1 1 d . .
F10 F 0.8933(4) 0.6590(4) 0.9988(2) 0.0954(14) Uani 1 1 d . .
F11 F 0.5422(5) 1.1871(4) 0.9224(2) 0.1175(18) Uani 1 1 d . .
F12 F 0.3266(5) 1.1226(5) 0.8486(3) 0.136(2) Uani 1 1 d . .
F13 F 0.3195(4) 1.0062(5) 0.7469(3) 0.1203(19) Uani 1 1 d . .
F14 F 0.7289(3) 0.8336(3) 0.83364(15) 0.0603(9) Uani 1 1 d . .
F15 F 0.8114(4) 1.1841(3) 0.7422(2) 0.0936(14) Uani 1 1 d . .
F16 F 1.0141(4) 1.1188(4) 0.7100(3) 0.1159(19) Uani 1 1 d . .
F17 F 1.0699(4) 0.9086(4) 0.7362(2) 0.0893(13) Uani 1 1 d . .
F18 F 0.8862(4) 0.4583(3) 0.7377(2) 0.0880(13) Uani 1 1 d . .
F19 F 1.0197(5) 0.4305(4) 0.8431(2) 0.1040(16) Uani 1 1 d . .
F20 F 1.0995(4) 0.6089(4) 0.9211(2) 0.1000(15) Uani 1 1 d . .
I1 I 0.57535(5) 0.33314(5) 0.72210(2) 0.08345(16) Uani 1 1 d . .
I2 I 0.19584(5) 0.65869(5) 0.71109(3) 0.09282(18) Uani 1 1 d . .
I3 I 0.74108(5) 0.45183(4) 0.91951(2) 0.07868(15) Uani 1 1 d . .
I4 I 0.38827(6) 0.80193(5) 0.90459(3) 0.09866(19) Uani 1 1 d . .
I5 I 0.81683(6) 1.15440(5) 0.91458(3) 0.0988(2) Uani 1 1 d . .
I6 I 0.52252(4) 0.91014(5) 0.68832(2) 0.07782(15) Uani 1 1 d . .
I7 I 0.78293(4) 0.67504(4) 0.67803(2) 0.06660(13) Uani 1 1 d . .
I8 I 1.06899(5) 0.87237(5) 0.91496(2) 0.08728(17) Uani 1 1 d . .
N1 N 0.4733(6) 0.2141(5) 0.4321(3) 0.0724(15) Uani 1 1 d . .
N2 N 0.3625(6) 0.2540(5) 0.4370(2) 0.0709(15) Uani 1 1 d . .
O1 O 0.4345(5) 0.1890(4) 0.5224(2) 0.0719(13) Uani 1 1 d . .

loop_
_atom_site_aniso_label
_atom_site_aniso_U_11
_atom_site_aniso_U_22
_atom_site_aniso_U_33
_atom_site_aniso_U_23
_atom_site_aniso_U_13
_atom_site_aniso_U_12
C1 0.091(7) 0.091(7) 0.174(13) 0.001(8) -0.016(8) 0.003(6)
C2 0.096(7) 0.090(7) 0.133(9) -0.004(6) -0.003(6) 0.017(5)
C3 0.102(7) 0.082(6) 0.097(7) 0.009(5) 0.003(6) 0.004(5)
C4 0.081(5) 0.051(4) 0.076(5) 0.003(4) -0.019(4) -0.014(3)
C5 0.089(6) 0.100(6) 0.091(6) 0.011(5) -0.016(5) -0.004(5)
C6 0.102(8) 0.124(9) 0.116(9) 0.026(7) -0.047(7) 0.005(7)
C7 0.084(5) 0.051(4) 0.058(4) -0.002(3) -0.002(4) -0.014(3)
C8 0.087(5) 0.053(4) 0.054(4) -0.005(3) 0.006(4) -0.007(3)
C9 0.098(5) 0.057(4) 0.046(4) -0.005(3) 0.004(4) -0.017(4)
C10 0.114(7) 0.104(7) 0.064(5) -0.001(5) 0.014(5) 0.023(5)
C11 0.111(7) 0.106(7) 0.089(6) -0.011(5) 0.013(5) 0.021(6)
C12 0.116(7) 0.080(6) 0.092(7) -0.019(5) 0.044(6) -0.017(5)
C13 0.127(8) 0.091(6) 0.062(5) -0.005(5) 0.025(5) -0.025(6)
C14 0.103(6) 0.081(5) 0.062(5) 0.004(4) 0.012(4) -0.013(4)
C15 0.189(13) 0.138(10) 0.163(12) -0.030(9) 0.079(10) -0.013(9)
C16 0.082(5) 0.066(4) 0.037(3) 0.002(3) 0.012(3) -0.014(4)
C17 0.071(4) 0.052(3) 0.050(4) -0.013(3) 0.024(3) -0.007(3)
C18 0.053(3) 0.046(3) 0.047(3) -0.001(2) 0.003(3) -0.002(2)
C19 0.056(3) 0.047(3) 0.041(3) -0.002(2) 0.014(3) -0.006(3)
C20 0.057(3) 0.058(4) 0.049(3) 0.008(3) 0.016(3) 0.002(3)
C21 0.068(4) 0.061(4) 0.052(4) 0.013(3) 0.004(3) -0.001(3)
C22 0.054(3) 0.049(3) 0.040(3) 0.002(2) 0.015(2) -0.001(2)
C23 0.050(3) 0.052(3) 0.049(3) -0.002(3) 0.010(3) -0.001(3)
C24 0.050(3) 0.055(3) 0.052(3) 0.011(3) 0.018(3) -0.003(3)
C25 0.058(3) 0.056(3) 0.042(3) 0.011(3) 0.017(3) 0.008(3)
C26 0.052(3) 0.049(3) 0.042(3) 0.000(2) 0.014(2) 0.000(2)
C27 0.058(3) 0.045(3) 0.043(3) 0.002(2) 0.018(3) -0.004(2)
C28 0.068(4) 0.048(3) 0.035(3) 0.002(2) 0.020(3) -0.005(3)
C29 0.063(4) 0.053(3) 0.044(3) -0.002(3) 0.018(3) -0.002(3)
C30 0.064(4) 0.075(5) 0.052(4) 0.002(3) 0.010(3) -0.008(3)
C31 0.089(5) 0.068(4) 0.049(4) -0.013(3) 0.017(4) -0.024(4)
C32 0.092(5) 0.048(4) 0.065(4) -0.010(3) 0.031(4) -0.008(3)
C33 0.070(4) 0.053(3) 0.056(4) 0.000(3) 0.023(3) 0.003(3)
C34 0.078(4) 0.048(3) 0.065(4) 0.005(3) 0.014(3) 0.012(3)
C35 0.113(7) 0.053(4) 0.091(6) 0.002(4) 0.047(5) 0.014(4)
C36 0.074(5) 0.066(5) 0.127(7) 0.005(5) 0.052(5) 0.016(4)
C37 0.056(4) 0.069(5) 0.117(7) 0.009(4) 0.018(4) 0.013(3)
C38 0.049(3) 0.055(4) 0.079(4) 0.004(3) 0.014(3) 0.007(3)
C39 0.056(3) 0.040(3) 0.061(4) 0.008(3) 0.013(3) 0.007(2)
C40 0.043(3) 0.040(3) 0.056(3) 0.001(2) 0.002(2) 0.002(2)
C41 0.060(4) 0.048(3) 0.079(5) 0.021(3) 0.007(3) 0.005(3)
C42 0.051(4) 0.068(4) 0.092(5) 0.034(4) 0.021(3) -0.001(3)
C43 0.039(3) 0.063(4) 0.074(4) 0.014(3) 0.015(3) 0.007(3)
C44 0.043(3) 0.045(3) 0.047(3) 0.004(2) 0.003(2) 0.003(2)
C45 0.046(3) 0.044(3) 0.047(3) 0.003(2) 0.008(2) -0.002(2)
C46 0.043(3) 0.049(3) 0.054(3) 0.006(3) 0.010(3) 0.003(2)
C47 0.043(3) 0.054(3) 0.061(4) 0.004(3) 0.016(3) 0.006(2)
C48 0.062(4) 0.051(4) 0.083(5) -0.002(3) 0.027(4) 0.007(3)
C49 0.066(4) 0.055(4) 0.093(5) 0.026(4) 0.025(4) 0.021(3)
C50 0.060(4) 0.079(5) 0.077(5) 0.026(4) 0.014(3) 0.025(4)
C51 0.050(3) 0.061(4) 0.058(4) 0.005(3) 0.004(3) 0.011(3)
F1 0.112(3) 0.081(3) 0.070(3) -0.017(2) 0.045(2) 0.006(2)
F2 0.134(4) 0.097(3) 0.037(2) 0.002(2) 0.018(2) -0.013(3)
F3 0.101(3) 0.104(3) 0.071(3) 0.031(2) -0.002(2) 0.017(3)
F4 0.082(2) 0.072(2) 0.0485(19) 0.0002(17) 0.0234(18) -0.0279(19)
F5 0.075(2) 0.075(2) 0.055(2) -0.0008(18) 0.0066(18) -0.0235(19)
F6 0.066(2) 0.068(2) 0.065(2) 0.0168(18) 0.0234(18) -0.0126(17)
F7 0.083(3) 0.091(3) 0.0396(19) 0.0102(18) 0.0177(17) -0.011(2)
F8 0.124(4) 0.060(2) 0.119(4) -0.026(2) 0.040(3) -0.007(2)
F9 0.106(3) 0.096(3) 0.091(3) -0.033(3) 0.006(3) -0.031(3)
F10 0.071(3) 0.105(3) 0.096(3) -0.008(3) -0.008(2) -0.004(2)
F11 0.156(5) 0.092(3) 0.118(4) -0.024(3) 0.073(4) 0.012(3)
F12 0.103(4) 0.114(4) 0.216(7) -0.010(4) 0.089(4) 0.027(3)
F13 0.048(2) 0.128(4) 0.182(6) -0.014(4) 0.009(3) 0.017(3)
F14 0.067(2) 0.0480(18) 0.072(2) 0.0152(16) 0.0308(18) 0.0050(15)
F15 0.087(3) 0.059(2) 0.144(4) 0.046(3) 0.037(3) 0.022(2)
F16 0.085(3) 0.099(3) 0.182(5) 0.075(3) 0.069(3) 0.014(3)
F17 0.058(2) 0.089(3) 0.135(4) 0.036(3) 0.047(2) 0.020(2)
F18 0.096(3) 0.056(2) 0.115(3) -0.016(2) 0.028(3) 0.014(2)
F19 0.108(3) 0.068(3) 0.149(4) 0.038(3) 0.034(3) 0.042(3)
F20 0.096(3) 0.104(3) 0.096(3) 0.037(3) -0.013(3) 0.031(3)
I1 0.0895(4) 0.0803(3) 0.0877(4) 0.0108(3) 0.0196(3) 0.0301(3)
I2 0.0841(4) 0.1078(4) 0.1029(4) 0.0227(3) 0.0400(3) 0.0384(3)
I3 0.0764(3) 0.0699(3) 0.0897(4) -0.0086(3) 0.0152(3) 0.0113(2)
I4 0.0881(4) 0.0716(3) 0.1376(5) 0.0007(3) 0.0163(4) 0.0201(3)
I5 0.1227(5) 0.0856(4) 0.0783(4) -0.0207(3) -0.0151(3) 0.0224(3)
I6 0.0635(3) 0.0847(3) 0.0771(3) -0.0088(3) -0.0020(2) 0.0022(2)
I7 0.0690(3) 0.0730(3) 0.0538(2) -0.0066(2) 0.0078(2) 0.0025(2)
I8 0.0860(4) 0.0927(4) 0.0716(3) -0.0104(3) -0.0195(3) 0.0146(3)
N1 0.077(4) 0.072(4) 0.061(4) 0.002(3) 0.000(3) 0.004(3)
N2 0.091(4) 0.071(4) 0.045(3) 0.000(3) 0.003(3) 0.003(3)
O1 0.093(3) 0.059(3) 0.051(3) 0.003(2) -0.008(3) -0.006(2)

loop_
_atom_type_symbol
_atom_type_description
_atom_type_scat_dispersion_real
_atom_type_scat_dispersion_imag
_atom_type_scat_source
C C 0.0033 0.0016 'International Tables Vol C Tables 4.2.6.8 and 6.1.1.4'
H H 0.0000 0.0000 'International Tables Vol C Tables 4.2.6.8 and 6.1.1.4'
F F 0.0171 0.0103 'International Tables Vol C Tables 4.2.6.8 and 6.1.1.4'
I I -0.4742 1.8119 'International Tables Vol C Tables 4.2.6.8 and 6.1.1.4'
N N 0.0061 0.0033 'International Tables Vol C Tables 4.2.6.8 and 6.1.1.4'
O O 0.0106 0.0060 'International Tables Vol C Tables 4.2.6.8 and 6.1.1.4'

loop_
_geom_angle_atom_site_label_1
_geom_angle_atom_site_label_2
_geom_angle_atom_site_label_3
_geom_angle
C6 C1 C2 118.0(11)
C6 C1 H1 121.0
C2 C1 H1 121.0
C3 C2 C1 120.4(11)
C3 C2 H2 119.8
C1 C2 H2 119.8
C2 C3 C4 120.9(10)
C2 C3 H3 119.5
C4 C3 H3 119.5
C3 C4 C5 118.7(9)
C3 C4 C7 120.5(8)
C5 C4 C7 120.8(9)
C6 C5 C4 118.1(10)
C6 C5 H5 120.9
C4 C5 H5 120.9
C1 C6 C5 123.9(11)
C1 C6 H6 118.1
C5 C6 H6 118.1
N1 C7 O1 111.4(7)
N1 C7 C4 130.0(8)
O1 C7 C4 118.6(7)
N2 C8 O1 111.6(7)
N2 C8 C9 130.1(7)
O1 C8 C9 118.4(6)
C10 C9 C14 117.8(8)
C10 C9 C8 120.7(7)
C14 C9 C8 121.5(8)
C11 C10 C9 120.9(8)
C11 C10 H10 119.6
C9 C10 H10 119.6
C10 C11 C12 120.6(10)
C10 C11 H11 119.7
C12 C11 H11 119.7
C13 C12 C11 118.1(9)
C13 C12 C15 123.2(10)
C11 C12 C15 118.7(12)
C12 C13 C14 122.4(9)
C12 C13 H13 118.8
C14 C13 H13 118.8
C13 C14 C9 120.1(9)
C13 C14 H14 119.9
C9 C14 H14 119.9
C12 C15 H15A 109.5
C12 C15 H15B 109.5
H15A C15 H15B 109.5
C12 C15 H15C 109.5
H15A C15 H15C 109.5
H15B C15 H15C 109.5
F2 C16 C17 120.1(7)
F2 C16 C21 120.0(7)
C17 C16 C21 119.8(6)
F1 C17 C16 119.1(6)
F1 C17 C18 119.8(6)
C16 C17 C18 121.1(6)
C17 C18 C19 119.7(6)
C17 C18 I1 118.3(5)
C19 C18 I1 122.0(4)
C20 C19 C18 118.2(5)
C20 C19 C22 121.5(5)
C18 C19 C22 120.3(5)
C19 C20 C21 119.9(6)
C19 C20 I2 122.0(4)
C21 C20 I2 118.1(5)
F3 C21 C16 118.6(6)
F3 C21 C20 120.3(6)
C16 C21 C20 121.2(6)
C27 C22 C23 115.8(5)
C27 C22 C19 121.8(5)
C23 C22 C19 122.4(5)
F5 C23 C24 119.0(5)
F5 C23 C22 119.1(5)
C24 C23 C22 121.9(5)
F6 C24 C23 120.4(5)
F6 C24 C25 120.8(5)
C23 C24 C25 118.7(5)
F7 C25 C26 120.1(5)
F7 C25 C24 117.5(5)
C26 C25 C24 122.5(5)
C27 C26 C25 115.9(5)
C27 C26 C28 122.6(5)
C25 C26 C28 121.5(5)
F4 C27 C26 118.1(5)
F4 C27 C22 116.8(5)
C26 C27 C22 125.2(5)
C29 C28 C33 118.6(5)
C29 C28 C26 121.3(5)
C33 C28 C26 120.1(6)
C30 C29 C28 120.0(6)
C30 C29 I3 117.6(5)
C28 C29 I3 122.3(4)
F10 C30 C31 118.4(6)
F10 C30 C29 121.0(7)
C31 C30 C29 120.6(7)
F9 C31 C30 119.5(8)
F9 C31 C32 120.3(7)
C30 C31 C32 120.1(6)
F8 C32 C31 117.9(6)
F8 C32 C33 121.4(7)
C31 C32 C33 120.7(6)
C32 C33 C28 119.9(6)
C32 C33 I4 117.6(5)
C28 C33 I4 122.4(5)
C35 C34 C39 119.0(7)
C35 C34 I5 120.0(6)
C39 C34 I5 121.1(5)
F11 C35 C36 119.5(8)
F11 C35 C34 120.0(8)
C36 C35 C34 120.5(7)
F12 C36 C35 119.4(8)
F12 C36 C37 120.2(9)
C35 C36 C37 120.3(7)
F13 C37 C38 121.2(8)
F13 C37 C36 118.1(7)
C38 C37 C36 120.7(7)
C37 C38 C39 119.9(7)
C37 C38 I6 118.6(5)
C39 C38 I6 121.5(4)
C38 C39 C34 119.6(6)
C38 C39 C40 120.2(5)
C34 C39 C40 120.2(6)
C45 C40 C41 116.4(5)
C45 C40 C39 121.1(5)
C41 C40 C39 122.4(5)
F15 C41 C40 119.7(6)
F15 C41 C42 118.2(5)
C40 C41 C42 122.1(6)
F16 C42 C43 121.0(6)
F16 C42 C41 120.4(6)
C43 C42 C41 118.6(5)
F17 C43 C42 118.4(5)
F17 C43 C44 119.4(5)
C42 C43 C44 122.2(6)
C45 C44 C43 116.1(5)
C45 C44 C46 122.0(5)
C43 C44 C46 121.9(5)
F14 C45 C40 118.1(5)
F14 C45 C44 117.4(5)
C40 C45 C44 124.5(5)
C51 C46 C47 119.3(5)
C51 C46 C44 120.3(5)
C47 C46 C44 120.3(5)
C48 C47 C46 119.0(6)
C48 C47 I7 120.0(5)
C46 C47 I7 121.0(4)
F18 C48 C49 118.5(6)
F18 C48 C47 120.5(7)
C49 C48 C47 121.0(6)
F19 C49 C48 120.0(7)
F19 C49 C50 119.8(7)
C48 C49 C50 120.2(6)
F20 C50 C49 118.9(6)
F20 C50 C51 120.6(7)
C49 C50 C51 120.4(6)
C50 C51 C46 120.0(6)
C50 C51 I8 119.7(5)
C46 C51 I8 120.3(4)
C7 N1 N2 106.1(6)
C8 N2 N1 107.3(6)
C8 O1 C7 103.6(5)

loop_
_geom_bond_atom_site_label_1
_geom_bond_atom_site_label_2
_geom_bond_distance
C1 C6 1.336(15)
C1 C2 1.377(15)
C1 H1 0.9300
C2 C3 1.378(12)
C2 H2 0.9300
C3 C4 1.377(12)
C3 H3 0.9300
C4 C5 1.388(11)
C4 C7 1.436(11)
C5 C6 1.380(13)
C5 H5 0.9300
C6 H6 0.9300
C7 N1 1.290(8)
C7 O1 1.366(9)
C8 N2 1.279(8)
C8 O1 1.357(8)
C8 C9 1.450(10)
C9 C10 1.379(11)
C9 C14 1.391(10)
C10 C11 1.371(12)
C10 H10 0.9300
C11 C12 1.383(13)
C11 H11 0.9300
C12 C13 1.349(13)
C12 C15 1.482(14)
C13 C14 1.360(12)
C13 H13 0.9300
C14 H14 0.9300
C15 H15A 0.9600
C15 H15B 0.9600
C15 H15C 0.9600
C16 F2 1.339(7)
C16 C17 1.352(9)
C16 C21 1.355(9)
C17 F1 1.338(7)
C17 C18 1.390(8)
C18 C19 1.402(8)
C18 I1 2.067(6)
C19 C20 1.390(8)
C19 C22 1.483(7)
C20 C21 1.389(8)
C20 I2 2.072(6)
C21 F3 1.332(7)
C22 C27 1.386(7)
C22 C23 1.390(7)
C23 F5 1.333(6)
C23 C24 1.378(8)
C24 F6 1.334(6)
C24 C25 1.381(8)
C25 F7 1.329(6)
C25 C26 1.380(7)
C26 C27 1.373(7)
C26 C28 1.499(8)
C27 F4 1.347(6)
C28 C29 1.390(9)
C28 C33 1.393(8)
C29 C30 1.381(8)
C29 I3 2.066(6)
C30 F10 1.343(8)
C30 C31 1.359(10)
C31 F9 1.354(7)
C31 C32 1.361(11)
C32 F8 1.345(8)
C32 C33 1.376(9)
C33 I4 2.059(7)
C34 C35 1.387(10)
C34 C39 1.404(9)
C34 I5 2.070(7)
C35 F11 1.340(9)
C35 C36 1.366(12)
C36 F12 1.340(8)
C36 C37 1.369(11)
C37 F13 1.328(9)
C37 C38 1.371(9)
C38 C39 1.386(9)
C38 I6 2.091(7)
C39 C40 1.493(8)
C40 C45 1.369(7)
C40 C41 1.374(8)
C41 F15 1.342(7)
C41 C42 1.378(9)
C42 F16 1.336(7)
C42 C43 1.363(9)
C43 F17 1.338(7)
C43 C44 1.383(8)
C44 C45 1.374(8)
C44 C46 1.489(8)
C45 F14 1.343(6)
C46 C51 1.384(8)
C46 C47 1.395(8)
C47 C48 1.387(9)
C47 I7 2.093(6)
C48 F18 1.334(7)
C48 C49 1.360(10)
C49 F19 1.339(7)
C49 C50 1.360(10)
C50 F20 1.346(8)
C50 C51 1.381(9)
C51 I8 2.079(6)
N1 N2 1.400(8)
